data_1561233
loop_
_publ_author_name
'Teshima, Yoshikazu'
'Saito, Masahiko'
'Mikie, Tsubasa'
'Komeyama, Kimihiro'
'Osaka, Itaru'

_publ_section_title
;
 Bithiazole Dicarboxylate Ester: An Easily Accessible Electron-Deficient
 Building Unit for \p-Conjugated Polymers Enabling Electron Transport
;
_journal_name_full Macromolecules
_journal_paper_doi 10.1021/acs.macromol.1c00080
_journal_year 2021
_chemical_formula_moiety 'C36 H48 N2 O4 S4'
_chemical_formula_sum 'C36 H48 N2 O4 S4'
_chemical_formula_weight 701.00
_chemical_name_common BETz-2T(10)
_space_group_crystal_system triclinic
_space_group_IT_number 2
_space_group_name_Hall '-P 1'
_space_group_name_H-M_alt 'P -1'
_atom_sites_solution_hydrogens geom
_cell_angle_alpha 85.137(4)
_cell_angle_beta 89.812(4)
_cell_angle_gamma 83.002(4)
_cell_formula_units_Z 3
_cell_length_a 9.629(3)
_cell_length_b 14.535(4)
_cell_length_c 19.083(6)
_cell_measurement_reflns_used 14406
_cell_measurement_temperature 173
_cell_measurement_theta_max 28.7679
_cell_measurement_theta_min 2.1381
_cell_volume 2641.3(14)
_computing_cell_refinement 'APEX3 v2018.1-0 (Bruker AXS)'
_computing_data_collection 'APEX2(Bruker AXS)'
_computing_data_reduction 'SAINT V8.38A (Bruker AXS Inc., 2017)'
_computing_molecular_graphics 'XSHELL V6.3.1(Bruker AXS)'
_computing_publication_material 'Generate Report (Bruker AXS)'
_computing_structure_refinement 'SHELXL-2017/1 (Sheldrick, 2017)'
_computing_structure_solution 'SHELXT 2014/5 (Sheldrick, 2014)'
_diffrn_ambient_temperature 173
_diffrn_detector_area_resol_mean 8.3333
_diffrn_measured_fraction_theta_full 0.988
_diffrn_measured_fraction_theta_max 0.988
_diffrn_measurement_device_type 'Bruker D8 goniometer'
_diffrn_measurement_method 'omega scans'
_diffrn_radiation_monochromator 'multilayered confocal mirror'
_diffrn_radiation_type MoKa
_diffrn_radiation_wavelength 0.71073
_diffrn_reflns_av_R_equivalents 0.0296
_diffrn_reflns_av_unetI/netI 0.0394
_diffrn_reflns_limit_h_max 12
_diffrn_reflns_limit_h_min -12
_diffrn_reflns_limit_k_max 18
_diffrn_reflns_limit_k_min -18
_diffrn_reflns_limit_l_max 24
_diffrn_reflns_limit_l_min -24
_diffrn_reflns_number 30619
_diffrn_reflns_theta_full 27.48
_diffrn_reflns_theta_max 27.48
_diffrn_reflns_theta_min 1.70
_diffrn_source 'rotating-anode X-ray tube'
_diffrn_source_type 'Bruker Turbo X-ray Source'
_exptl_absorpt_coefficient_mu 0.311
_exptl_absorpt_correction_T_max 0.98
_exptl_absorpt_correction_T_min 0.89
_exptl_absorpt_correction_type multi-scan
_exptl_absorpt_process_details
;
SADABS-2016/2 - Bruker AXS area detector scaling and absorption correction
;
_exptl_crystal_colour 'clear yellow'
_exptl_crystal_density_diffrn 1.322
_exptl_crystal_density_method 'not measured'
_exptl_crystal_description plate
_exptl_crystal_F_000 1122
_exptl_crystal_size_max 0.15
_exptl_crystal_size_mid 0.12
_exptl_crystal_size_min 0.08
_refine_diff_density_max 0.503
_refine_diff_density_min -0.435
_refine_ls_extinction_method none
_refine_ls_goodness_of_fit_ref 0.997
_refine_ls_hydrogen_treatment constr
_refine_ls_matrix_type full
_refine_ls_number_parameters 663
_refine_ls_number_reflns 11990
_refine_ls_number_restraints 60
_refine_ls_restrained_S_all 0.999
_refine_ls_R_factor_all 0.0635
_refine_ls_R_factor_gt 0.0439
_refine_ls_shift/su_max 0.001
_refine_ls_shift/su_mean 0.000
_refine_ls_structure_factor_coef Fsqd
_refine_ls_weighting_details 'w=1/[\s^2^(Fo^2^)+(0.0433P)^2^+1.6876P] where P=(Fo^2^+2Fc^2^)/3'
_refine_ls_weighting_scheme calc
_refine_ls_wR_factor_gt 0.1002
_refine_ls_wR_factor_ref 0.1099
_reflns_number_gt 9143
_reflns_number_total 11990
_reflns_threshold_expression 'I > 2\s(I)'
_cod_data_source_file ma1c00080_si_002.cif
_cod_data_source_block BETz2T_C10
_cod_depositor_comments
;
The following automatic conversions were performed:

data item '_exptl_absorpt_correction_type' value 'Multi-Scan' was
changed to 'multi-scan' in accordance with the
/home/data/users/saulius/crontab/automatic-downloads/rss-feeds/ACS/lib/dictionaries/cif_core.dic
dictionary named 'cif_core.dic' version 2.4.2 last updated on
2011-04-26.

Automatic conversion script
Id: cif_fix_values 7556 2019-12-06 15:28:31Z antanas 
;
_cod_database_code 1561233

loop_
_space_group_symop_operation_xyz
'x, y, z'
'-x, -y, -z'

loop_
_atom_site_type_symbol
_atom_site_label
_atom_site_fract_x
_atom_site_fract_y
_atom_site_fract_z
_atom_site_U_iso_or_equiv
_atom_site_adp_type
_atom_site_calc_flag
_atom_site_refinement_flags_adp
_atom_site_refinement_flags_occupancy
_atom_site_refinement_flags_posn
_atom_site_occupancy
_atom_site_disorder_assembly
_atom_site_disorder_group
S S4A 0.24871(11) 0.17752(7) 0.34078(4) 0.0250(2) Uani d . P . 0.855(3) A 1
C C23A 0.1866(11) 0.2304(7) 0.4654(5) 0.0290(13) Uani d U P . 0.855(3) A 1
H H23A 0.191579 0.252082 0.510774 0.035 Uiso calc U P R 0.855(3) A 1
S S6A 0.88150(11) 0.19999(8) 0.66567(5) 0.0272(2) Uani d . P . 0.833(3) B 1
C C41A 0.9738(9) 0.0569(6) 0.5949(4) 0.0250(15) Uani d U P . 0.833(3) B 1
H H41A 0.979524 0.001693 0.571194 0.03 Uiso calc U P R 0.833(3) B 1
S S4B 0.1671(18) 0.2287(15) 0.4699(9) 0.041(3) Uani d . P . 0.145(3) A 2
C C23B 0.255(3) 0.1935(17) 0.3536(14) 0.023(2) Uani d U P . 0.145(3) A 2
H H23B 0.307603 0.186887 0.31186 0.028 Uiso calc U P R 0.145(3) A 2
S S6B 0.9867(15) 0.0600(11) 0.5917(8) 0.055(4) Uani d . P . 0.167(3) B 2
C C41B 0.879(2) 0.1969(15) 0.6407(9) 0.021(3) Uani d U P . 0.167(3) B 2
H H41B 0.81767 0.251564 0.648132 0.025 Uiso calc U P R 0.167(3) B 2
C C1 0.68040(18) 0.38256(13) 0.53660(9) 0.0196(4) Uani d . . . 1.0 . .
C C2 0.71686(18) 0.47096(12) 0.62158(9) 0.0182(4) Uani d . . . 1.0 . .
C C3 0.85298(18) 0.45628(13) 0.59772(9) 0.0182(4) Uani d . . . 1.0 . .
C C4 0.98535(19) 0.48593(13) 0.61863(9) 0.0203(4) Uani d . . . 1.0 . .
C C5 1.0155(2) 0.56932(14) 0.64361(10) 0.0234(4) Uani d . . . 1.0 . .
H H5 0.946306 0.618812 0.65355 0.028 Uiso calc U . R 1.0 . .
C C6 1.1595(2) 0.57111(18) 0.65220(11) 0.0370(6) Uani d . . . 1.0 . .
H H6 1.19813 0.622873 0.668008 0.044 Uiso calc U . R 1.0 . .
C C7 1.2387(2) 0.49243(18) 0.63593(12) 0.0401(6) Uani d . . . 1.0 . .
H H7 1.337885 0.482412 0.639647 0.048 Uiso calc U . R 1.0 . .
C C8 0.65845(19) 0.52600(13) 0.67954(10) 0.0212(4) Uani d . . . 1.0 . .
C C9 0.70669(19) 0.61405(14) 0.77310(10) 0.0230(4) Uani d . . . 1.0 . .
H H9A 0.648623 0.580773 0.807199 0.028 Uiso calc U . R 1.0 . .
H H9B 0.648583 0.670161 0.751599 0.028 Uiso calc U . R 1.0 . .
C C10 0.8322(2) 0.64155(14) 0.81002(10) 0.0248(4) Uani d . . . 1.0 . .
H H10A 0.891351 0.672887 0.775329 0.03 Uiso calc U . R 1.0 . .
H H10B 0.888863 0.58518 0.832047 0.03 Uiso calc U . R 1.0 . .
C C11 0.78451(19) 0.70710(14) 0.86646(10) 0.0236(4) Uani d . . . 1.0 . .
H H11A 0.730917 0.764058 0.843462 0.028 Uiso calc U . R 1.0 . .
H H11B 0.72047 0.676462 0.898929 0.028 Uiso calc U . R 1.0 . .
C C12 0.9039(2) 0.73520(14) 0.90938(10) 0.0259(4) Uani d . . . 1.0 . .
H H12A 0.966949 0.767664 0.877496 0.031 Uiso calc U . R 1.0 . .
H H12B 0.958862 0.678579 0.932109 0.031 Uiso calc U . R 1.0 . .
C C13 0.8494(2) 0.79897(14) 0.96590(10) 0.0260(4) Uani d . . . 1.0 . .
H H13A 0.793885 0.855082 0.94277 0.031 Uiso calc U . R 1.0 . .
H H13B 0.785941 0.766175 0.997298 0.031 Uiso calc U . R 1.0 . .
C C14 0.9644(2) 0.82952(14) 1.01060(10) 0.0267(4) Uani d . . . 1.0 . .
H H14A 1.027048 0.863735 0.979669 0.032 Uiso calc U . R 1.0 . .
H H14B 1.021032 0.773716 1.033547 0.032 Uiso calc U . R 1.0 . .
C C15 0.9047(2) 0.89180(14) 1.06710(10) 0.0274(4) Uani d . . . 1.0 . .
H H15A 0.84596 0.946509 1.043904 0.033 Uiso calc U . R 1.0 . .
H H15B 0.843349 0.856827 1.098264 0.033 Uiso calc U . R 1.0 . .
C C16 1.0156(2) 0.92573(14) 1.11198(10) 0.0272(4) Uani d . . . 1.0 . .
H H16A 1.073801 0.87131 1.135844 0.033 Uiso calc U . R 1.0 . .
H H16B 1.077308 0.9607 1.081089 0.033 Uiso calc U . R 1.0 . .
C C17 0.9518(2) 0.98795(17) 1.16709(11) 0.0367(5) Uani d . . . 1.0 . .
H H17A 0.894267 0.951644 1.199411 0.044 Uiso calc U . R 1.0 . .
H H17B 0.888967 1.040127 1.143246 0.044 Uiso calc U . R 1.0 . .
C C18 1.0601(3) 1.02754(19) 1.21011(13) 0.0506(7) Uani d . . . 1.0 . .
H H18A 1.12026 0.976422 1.235659 0.076 Uiso calc U . R 1.0 . .
H H18B 1.01237 1.067701 1.243746 0.076 Uiso calc U . R 1.0 . .
H H18C 1.11738 1.063928 1.178594 0.076 Uiso calc U . R 1.0 . .
C C19 0.60652(18) 0.32777(12) 0.49129(9) 0.0181(4) Uani d . . . 1.0 . .
C C20 0.57150(18) 0.23032(12) 0.41296(9) 0.0184(4) Uani d . . . 1.0 . .
C C21 0.43304(18) 0.25059(12) 0.43307(9) 0.0170(4) Uani d . . . 1.0 . .
C C22 0.29799(19) 0.22061(13) 0.41735(10) 0.0204(4) Uani d U . . 1.0 . .
C C24 0.0598(2) 0.20116(14) 0.43320(12) 0.0319(5) Uani d U . . 1.0 . .
H H24 -0.027812 0.201183 0.456233 0.038 Uiso calc U . R 1.0 A 1
C C25 0.0835(2) 0.17473(14) 0.36786(12) 0.0305(5) Uani d U . . 1.0 . .
H H25 0.012627 0.156104 0.339563 0.037 Uiso calc U . R 1.0 A 1
C C26 0.63494(19) 0.16659(13) 0.36116(10) 0.0207(4) Uani d . . . 1.0 . .
C C27 0.5999(2) 0.06756(14) 0.27281(10) 0.0260(4) Uani d . . . 1.0 . .
H H27A 0.648279 0.010934 0.298864 0.031 Uiso calc U . R 1.0 . .
H H27B 0.669114 0.096418 0.242429 0.031 Uiso calc U . R 1.0 . .
C C28 0.4832(2) 0.04215(13) 0.22823(10) 0.0236(4) Uani d . . . 1.0 . .
H H28A 0.431043 0.099403 0.204852 0.028 Uiso calc U . R 1.0 . .
H H28B 0.417194 0.010044 0.258549 0.028 Uiso calc U . R 1.0 . .
C C29 0.5429(2) -0.02153(14) 0.17257(10) 0.0240(4) Uani d . . . 1.0 . .
H H29A 0.608784 0.011145 0.142588 0.029 Uiso calc U . R 1.0 . .
H H29B 0.596344 -0.077972 0.196419 0.029 Uiso calc U . R 1.0 . .
C C30 0.4297(2) -0.05074(14) 0.12583(10) 0.0244(4) Uani d . . . 1.0 . .
H H30A 0.374336 0.005755 0.103199 0.029 Uiso calc U . R 1.0 . .
H H30B 0.365669 -0.085208 0.155646 0.029 Uiso calc U . R 1.0 . .
C C31 0.4897(2) -0.11187(14) 0.06868(10) 0.0246(4) Uani d . . . 1.0 . .
H H31A 0.554223 -0.077494 0.03906 0.029 Uiso calc U . R 1.0 . .
H H31B 0.544809 -0.168468 0.091364 0.029 Uiso calc U . R 1.0 . .
C C32 0.3773(2) -0.14084(14) 0.02166(10) 0.0243(4) Uani d . . . 1.0 . .
H H32A 0.312949 -0.17534 0.051256 0.029 Uiso calc U . R 1.0 . .
H H32B 0.32213 -0.084252 -0.000963 0.029 Uiso calc U . R 1.0 . .
C C33 0.43717(19) -0.20157(14) -0.03534(10) 0.0232(4) Uani d . . . 1.0 . .
H H33A 0.492122 -0.258185 -0.012612 0.028 Uiso calc U . R 1.0 . .
H H33B 0.501988 -0.167115 -0.064682 0.028 Uiso calc U . R 1.0 . .
C C34 0.3260(2) -0.23070(14) -0.08296(10) 0.0243(4) Uani d . . . 1.0 . .
H H34A 0.26122 -0.265397 -0.053771 0.029 Uiso calc U . R 1.0 . .
H H34B 0.270968 -0.174212 -0.105829 0.029 Uiso calc U . R 1.0 . .
C C35 0.3879(2) -0.29130(15) -0.13966(11) 0.0285(5) Uani d . . . 1.0 . .
H H35A 0.44221 -0.34792 -0.116589 0.034 Uiso calc U . R 1.0 . .
H H35B 0.453593 -0.25675 -0.168292 0.034 Uiso calc U . R 1.0 . .
C C36 0.2787(2) -0.32056(18) -0.18854(12) 0.0415(6) Uani d . . . 1.0 . .
H H36A 0.214985 -0.356789 -0.160946 0.062 Uiso calc U . R 1.0 . .
H H36B 0.325796 -0.358628 -0.223648 0.062 Uiso calc U . R 1.0 . .
H H36C 0.225331 -0.265021 -0.212349 0.062 Uiso calc U . R 1.0 . .
C C37 0.53680(18) 0.02539(12) 0.52402(9) 0.0168(4) Uani d . . . 1.0 . .
C C38 0.56967(18) 0.11690(12) 0.60727(9) 0.0171(4) Uani d . . . 1.0 . .
C C39 0.70968(18) 0.09425(12) 0.58957(9) 0.0159(3) Uani d . . . 1.0 . .
C C40 0.84630(18) 0.11426(13) 0.61324(9) 0.0181(4) Uani d U . . 1.0 . .
C C42 1.0925(2) 0.10067(15) 0.62025(11) 0.0305(5) Uani d U . . 1.0 . .
H H42 1.187347 0.078886 0.611168 0.037 Uiso calc U . R 1.0 B 1
C C43 1.0544(2) 0.17402(16) 0.65726(11) 0.0337(5) Uani d U . . 1.0 . .
H H43 1.120193 0.208327 0.67702 0.04 Uiso calc U . R 1.0 B 1
C C44 0.50510(18) 0.17872(13) 0.66021(9) 0.0200(4) Uani d . . . 1.0 . .
C C45 0.54163(19) 0.28104(14) 0.74611(10) 0.0247(4) Uani d . . . 1.0 . .
H H45A 0.474787 0.251188 0.777372 0.03 Uiso calc U . R 1.0 . .
H H45B 0.491238 0.337823 0.721191 0.03 Uiso calc U . R 1.0 . .
C C46 0.66138(19) 0.30615(13) 0.78896(10) 0.0224(4) Uani d . . . 1.0 . .
H H46A 0.724383 0.339583 0.757712 0.027 Uiso calc U . R 1.0 . .
H H46B 0.715959 0.248593 0.810427 0.027 Uiso calc U . R 1.0 . .
C C47 0.60703(19) 0.36743(13) 0.84677(10) 0.0215(4) Uani d . . . 1.0 . .
H H47A 0.543308 0.333867 0.87748 0.026 Uiso calc U . R 1.0 . .
H H47B 0.552326 0.424728 0.824946 0.026 Uiso calc U . R 1.0 . .
C C48 0.7246(2) 0.39438(13) 0.89179(10) 0.0231(4) Uani d . . . 1.0 . .
H H48A 0.780024 0.337043 0.913057 0.028 Uiso calc U . R 1.0 . .
H H48B 0.787585 0.428623 0.861125 0.028 Uiso calc U . R 1.0 . .
C C49 0.67076(19) 0.45454(13) 0.95016(9) 0.0213(4) Uani d . . . 1.0 . .
H H49A 0.60812 0.420094 0.980907 0.026 Uiso calc U . R 1.0 . .
H H49B 0.614734 0.51162 0.928842 0.026 Uiso calc U . R 1.0 . .
C C50 0.78745(19) 0.48231(14) 0.99516(10) 0.0231(4) Uani d . . . 1.0 . .
H H50A 0.842892 0.425261 1.016909 0.028 Uiso calc U . R 1.0 . .
H H50B 0.850637 0.516238 0.964382 0.028 Uiso calc U . R 1.0 . .
C C51 0.73331(19) 0.54321(14) 1.05299(10) 0.0228(4) Uani d . . . 1.0 . .
H H51A 0.669922 0.509316 1.083671 0.027 Uiso calc U . R 1.0 . .
H H51B 0.677983 0.600286 1.031204 0.027 Uiso calc U . R 1.0 . .
C C52 0.8494(2) 0.57098(14) 1.09816(10) 0.0248(4) Uani d . . . 1.0 . .
H H52A 0.905798 0.513954 1.119316 0.03 Uiso calc U . R 1.0 . .
H H52B 0.911754 0.605981 1.067682 0.03 Uiso calc U . R 1.0 . .
C C53 0.7943(2) 0.63027(16) 1.15658(11) 0.0340(5) Uani d . . . 1.0 . .
H H53A 0.734105 0.594637 1.187884 0.041 Uiso calc U . R 1.0 . .
H H53B 0.73584 0.686519 1.135577 0.041 Uiso calc U . R 1.0 . .
C C54 0.9111(3) 0.6599(2) 1.20029(13) 0.0510(7) Uani d . . . 1.0 . .
H H54A 0.968612 0.604568 1.221823 0.076 Uiso calc U . R 1.0 . .
H H54B 0.870037 0.697385 1.237248 0.076 Uiso calc U . R 1.0 . .
H H54C 0.969442 0.696909 1.169875 0.076 Uiso calc U . R 1.0 . .
N N1 0.62005(15) 0.42864(11) 0.58657(8) 0.0205(3) Uani d . . . 1.0 . .
N N2 0.66818(16) 0.27421(11) 0.44700(8) 0.0204(3) Uani d . . . 1.0 . .
N N3 0.47381(15) 0.07680(10) 0.56991(8) 0.0183(3) Uani d . . . 1.0 . .
O O1 0.53566(14) 0.54333(12) 0.69025(8) 0.0415(4) Uani d . . . 1.0 . .
O O2 0.75755(13) 0.55387(10) 0.71898(7) 0.0260(3) Uani d . . . 1.0 . .
O O3 0.75893(15) 0.14673(12) 0.35525(8) 0.0408(4) Uani d . . . 1.0 . .
O O4 0.54052(13) 0.13280(9) 0.32221(7) 0.0255(3) Uani d . . . 1.0 . .
O O5 0.38186(14) 0.19207(12) 0.66983(8) 0.0427(4) Uani d . . . 1.0 . .
O O6 0.59904(13) 0.21728(9) 0.69559(7) 0.0253(3) Uani d . . . 1.0 . .
S S1 0.85729(5) 0.38851(3) 0.52724(2) 0.02261(11) Uani d . . . 1.0 . .
S S2 1.13884(5) 0.41369(4) 0.60800(3) 0.03344(14) Uani d . . . 1.0 . .
S S3 0.42699(5) 0.33108(3) 0.49591(2) 0.02061(11) Uani d . . . 1.0 . .
S S5 0.71610(5) 0.02066(3) 0.52214(2) 0.01929(11) Uani d . . . 1.0 . .

loop_
_atom_site_aniso_label
_atom_site_aniso_U_11
_atom_site_aniso_U_22
_atom_site_aniso_U_33
_atom_site_aniso_U_12
_atom_site_aniso_U_13
_atom_site_aniso_U_23
S4A 0.0197(3) 0.0376(5) 0.0208(4) -0.0108(3) -0.0017(3) -0.0108(3)
C23A 0.021(3) 0.026(2) 0.044(3) -0.0131(18) -0.006(2) -0.013(2)
S6A 0.0166(3) 0.0307(4) 0.0381(6) -0.0049(3) 0.0007(4) -0.0229(4)
C41A 0.026(3) 0.037(3) 0.017(2) -0.021(2) -0.007(2) -0.005(2)
S4B 0.023(4) 0.054(5) 0.048(4) -0.013(3) 0.008(3) 0.000(3)
C23B 0.016(3) 0.020(4) 0.034(4) 0.002(3) -0.003(3) -0.008(3)
S6B 0.018(3) 0.088(8) 0.064(6) -0.009(4) 0.011(3) -0.028(5)
C41B 0.019(5) 0.020(5) 0.023(6) 0.000(4) 0.007(6) -0.003(6)
C1 0.0187(9) 0.0236(10) 0.0187(9) -0.0061(7) -0.0007(7) -0.0086(7)
C2 0.0183(9) 0.0198(9) 0.0178(9) -0.0032(7) -0.0025(7) -0.0075(7)
C3 0.0205(9) 0.0219(9) 0.0139(8) -0.0049(7) 0.0007(7) -0.0078(7)
C4 0.0193(9) 0.0286(10) 0.0151(9) -0.0077(8) 0.0010(7) -0.0065(7)
C5 0.0243(10) 0.0273(10) 0.0220(10) -0.0118(8) 0.0109(8) -0.0093(8)
C6 0.0398(13) 0.0577(15) 0.0214(10) -0.0315(12) 0.0024(9) -0.0126(10)
C7 0.0240(11) 0.0659(17) 0.0325(12) -0.0177(11) -0.0089(9) 0.0016(11)
C8 0.0189(9) 0.0260(10) 0.0204(9) -0.0046(7) -0.0002(7) -0.0090(8)
C9 0.0222(9) 0.0279(10) 0.0206(9) -0.0013(8) 0.0038(7) -0.0145(8)
C10 0.0235(10) 0.0295(11) 0.0228(10) -0.0018(8) -0.0027(8) -0.0128(8)
C11 0.0231(10) 0.0274(10) 0.0217(10) -0.0003(8) -0.0024(8) -0.0131(8)
C12 0.0235(10) 0.0303(11) 0.0252(10) -0.0011(8) -0.0040(8) -0.0130(8)
C13 0.0241(10) 0.0289(11) 0.0263(10) -0.0007(8) -0.0052(8) -0.0131(8)
C14 0.0243(10) 0.0291(11) 0.0281(10) 0.0000(8) -0.0047(8) -0.0145(9)
C15 0.0255(10) 0.0304(11) 0.0271(11) 0.0005(8) -0.0050(8) -0.0128(9)
C16 0.0263(10) 0.0298(11) 0.0266(10) -0.0018(8) -0.0041(8) -0.0117(9)
C17 0.0422(13) 0.0421(13) 0.0273(11) -0.0022(10) -0.0025(10) -0.0165(10)
C18 0.0668(18) 0.0543(16) 0.0364(14) -0.0159(14) -0.0056(12) -0.0245(12)
C19 0.0171(8) 0.0213(9) 0.0174(9) -0.0059(7) -0.0018(7) -0.0057(7)
C20 0.0190(9) 0.0200(9) 0.0178(9) -0.0051(7) -0.0019(7) -0.0062(7)
C21 0.0194(9) 0.0169(9) 0.0160(8) -0.0040(7) -0.0015(7) -0.0062(7)
C22 0.0194(9) 0.0189(9) 0.0243(9) -0.0035(7) -0.0010(7) -0.0079(7)
C24 0.0209(10) 0.0267(11) 0.0503(13) -0.0053(8) 0.0074(9) -0.0136(9)
C25 0.0238(10) 0.0274(11) 0.0419(12) -0.0029(8) -0.0106(9) -0.0113(9)
C26 0.0203(9) 0.0236(10) 0.0200(9) -0.0054(7) -0.0001(7) -0.0084(7)
C27 0.0224(10) 0.0313(11) 0.0269(10) -0.0016(8) -0.0001(8) -0.0194(9)
C28 0.0242(10) 0.0240(10) 0.0241(10) -0.0025(8) -0.0027(8) -0.0115(8)
C29 0.0247(10) 0.0261(10) 0.0230(10) -0.0034(8) -0.0024(8) -0.0116(8)
C30 0.0261(10) 0.0246(10) 0.0244(10) -0.0034(8) -0.0017(8) -0.0120(8)
C31 0.0259(10) 0.0254(10) 0.0238(10) -0.0020(8) -0.0027(8) -0.0113(8)
C32 0.0238(10) 0.0260(10) 0.0242(10) -0.0006(8) -0.0026(8) -0.0128(8)
C33 0.0233(10) 0.0258(10) 0.0215(9) -0.0007(8) -0.0018(8) -0.0112(8)
C34 0.0234(10) 0.0267(10) 0.0236(10) -0.0001(8) -0.0023(8) -0.0105(8)
C35 0.0274(10) 0.0329(11) 0.0273(11) -0.0022(9) -0.0006(8) -0.0165(9)
C36 0.0425(13) 0.0521(15) 0.0336(12) -0.0067(11) -0.0067(10) -0.0229(11)
C37 0.0172(8) 0.0182(9) 0.0157(8) -0.0020(7) -0.0027(7) -0.0064(7)
C38 0.0168(8) 0.0194(9) 0.0164(9) -0.0035(7) -0.0019(7) -0.0079(7)
C39 0.0185(8) 0.0157(9) 0.0142(8) -0.0022(7) -0.0011(7) -0.0055(7)
C40 0.0163(8) 0.0219(9) 0.0176(9) -0.0040(7) 0.0005(7) -0.0078(7)
C42 0.0183(10) 0.0447(13) 0.0289(11) 0.0007(9) 0.0009(8) -0.0115(9)
C43 0.0282(11) 0.0433(13) 0.0357(12) -0.0182(10) 0.0028(9) -0.0183(10)
C44 0.0173(9) 0.0255(10) 0.0189(9) -0.0032(7) -0.0013(7) -0.0108(7)
C45 0.0193(9) 0.0319(11) 0.0257(10) -0.0008(8) 0.0029(8) -0.0222(8)
C46 0.0218(9) 0.0259(10) 0.0219(9) -0.0037(8) -0.0005(7) -0.0142(8)
C47 0.0220(9) 0.0242(10) 0.0201(9) -0.0027(7) 0.0003(7) -0.0125(8)
C48 0.0245(10) 0.0249(10) 0.0212(9) -0.0021(8) -0.0030(8) -0.0115(8)
C49 0.0217(9) 0.0236(10) 0.0198(9) -0.0011(7) -0.0024(7) -0.0105(8)
C50 0.0209(9) 0.0281(10) 0.0216(9) -0.0007(8) -0.0042(7) -0.0125(8)
C51 0.0222(9) 0.0275(10) 0.0204(9) -0.0022(8) -0.0030(7) -0.0129(8)
C52 0.0216(9) 0.0315(11) 0.0227(10) -0.0009(8) -0.0033(8) -0.0142(8)
C53 0.0340(12) 0.0451(13) 0.0269(11) -0.0074(10) 0.0015(9) -0.0224(10)
C54 0.0540(16) 0.0722(19) 0.0344(13) -0.0194(14) -0.0049(11) -0.0324(13)
N1 0.0183(8) 0.0238(8) 0.0211(8) -0.0048(6) -0.0009(6) -0.0095(6)
N2 0.0194(8) 0.0247(8) 0.0195(8) -0.0078(6) -0.0016(6) -0.0075(6)
N3 0.0165(7) 0.0225(8) 0.0175(7) -0.0037(6) -0.0021(6) -0.0092(6)
O1 0.0187(7) 0.0659(11) 0.0459(9) -0.0057(7) 0.0038(6) -0.0394(8)
O2 0.0192(7) 0.0375(8) 0.0246(7) -0.0033(6) 0.0014(5) -0.0220(6)
O3 0.0199(7) 0.0629(11) 0.0449(9) -0.0045(7) 0.0013(7) -0.0360(8)
O4 0.0200(7) 0.0318(8) 0.0281(7) -0.0040(6) -0.0006(5) -0.0206(6)
O5 0.0167(7) 0.0685(12) 0.0499(10) -0.0060(7) 0.0038(7) -0.0446(9)
O6 0.0167(6) 0.0343(8) 0.0286(7) -0.0028(6) 0.0020(5) -0.0243(6)
S1 0.0197(2) 0.0322(3) 0.0193(2) -0.00766(19) 0.00261(18) -0.01520(19)
S2 0.0193(2) 0.0375(3) 0.0438(3) -0.0021(2) -0.0009(2) -0.0075(2)
S3 0.0182(2) 0.0229(2) 0.0228(2) -0.00356(18) -0.00019(18) -0.01266(19)
S5 0.0169(2) 0.0233(2) 0.0194(2) -0.00174(17) -0.00042(17) -0.01302(18)

loop_
_atom_type_symbol
_atom_type_description
_atom_type_scat_dispersion_real
_atom_type_scat_dispersion_imag
_atom_type_scat_source
C C 0.0033 0.0016 'International Tables Vol C Tables 4.2.6.8 and 6.1.1.4'
H H 0.0000 0.0000 'International Tables Vol C Tables 4.2.6.8 and 6.1.1.4'
N N 0.0061 0.0033 'International Tables Vol C Tables 4.2.6.8 and 6.1.1.4'
O O 0.0106 0.0060 'International Tables Vol C Tables 4.2.6.8 and 6.1.1.4'
S S 0.1246 0.1234 'International Tables Vol C Tables 4.2.6.8 and 6.1.1.4'

loop_
_geom_angle_atom_site_label_1
_geom_angle_atom_site_label_2
_geom_angle_atom_site_label_3
_geom_angle_site_symmetry_1
_geom_angle_site_symmetry_3
_geom_angle
_geom_angle_publ_flag
C25 S4A C22 . . 92.64(10) ?
C22 C23A C24 . . 108.8(6) ?
C22 C23A H23A . . 125.6 ?
C24 C23A H23A . . 125.6 ?
C43 S6A C40 . . 92.52(10) ?
C40 C41A C42 . . 107.1(5) ?
C40 C41A H41A . . 126.5 ?
C42 C41A H41A . . 126.5 ?
C24 S4B C22 . . 104.7(10) ?
C22 C23B C25 . . 104.1(16) ?
C22 C23B H23B . . 128.0 ?
C25 C23B H23B . . 128.0 ?
C42 S6B C40 . . 107.2(9) ?
C40 C41B C43 . . 103.1(12) ?
C40 C41B H41B . . 128.4 ?
C43 C41B H41B . . 128.4 ?
N1 C1 C19 . . 123.64(16) ?
N1 C1 S1 . . 115.43(13) ?
C19 C1 S1 . . 120.92(13) ?
N1 C2 C3 . . 115.61(15) ?
N1 C2 C8 . . 114.74(15) ?
C3 C2 C8 . . 129.65(16) ?
C2 C3 C4 . . 134.14(16) ?
C2 C3 S1 . . 108.88(13) ?
C4 C3 S1 . . 116.97(13) ?
C5 C4 C3 . . 131.09(17) ?
C5 C4 S2 . . 109.81(14) ?
C3 C4 S2 . . 118.98(14) ?
C6 C5 C4 . . 112.07(18) ?
C6 C5 H5 . . 124.0 ?
C4 C5 H5 . . 124.0 ?
C7 C6 C5 . . 113.92(19) ?
C7 C6 H6 . . 123.0 ?
C5 C6 H6 . . 123.0 ?
C6 C7 S2 . . 111.65(17) ?
C6 C7 H7 . . 124.2 ?
S2 C7 H7 . . 124.2 ?
O1 C8 O2 . . 123.27(17) ?
O1 C8 C2 . . 123.80(16) ?
O2 C8 C2 . . 112.92(15) ?
O2 C9 C10 . . 108.01(14) ?
O2 C9 H9A . . 110.1 ?
C10 C9 H9A . . 110.1 ?
O2 C9 H9B . . 110.1 ?
C10 C9 H9B . . 110.1 ?
H9A C9 H9B . . 108.4 ?
C9 C10 C11 . . 110.21(15) ?
C9 C10 H10A . . 109.6 ?
C11 C10 H10A . . 109.6 ?
C9 C10 H10B . . 109.6 ?
C11 C10 H10B . . 109.6 ?
H10A C10 H10B . . 108.1 ?
C12 C11 C10 . . 114.24(16) ?
C12 C11 H11A . . 108.7 ?
C10 C11 H11A . . 108.7 ?
C12 C11 H11B . . 108.7 ?
C10 C11 H11B . . 108.7 ?
H11A C11 H11B . . 107.6 ?
C11 C12 C13 . . 111.73(16) ?
C11 C12 H12A . . 109.3 ?
C13 C12 H12A . . 109.3 ?
C11 C12 H12B . . 109.3 ?
C13 C12 H12B . . 109.3 ?
H12A C12 H12B . . 107.9 ?
C14 C13 C12 . . 114.11(16) ?
C14 C13 H13A . . 108.7 ?
C12 C13 H13A . . 108.7 ?
C14 C13 H13B . . 108.7 ?
C12 C13 H13B . . 108.7 ?
H13A C13 H13B . . 107.6 ?
C13 C14 C15 . . 112.13(16) ?
C13 C14 H14A . . 109.2 ?
C15 C14 H14A . . 109.2 ?
C13 C14 H14B . . 109.2 ?
C15 C14 H14B . . 109.2 ?
H14A C14 H14B . . 107.9 ?
C16 C15 C14 . . 114.03(16) ?
C16 C15 H15A . . 108.7 ?
C14 C15 H15A . . 108.7 ?
C16 C15 H15B . . 108.7 ?
C14 C15 H15B . . 108.7 ?
H15A C15 H15B . . 107.6 ?
C17 C16 C15 . . 112.37(17) ?
C17 C16 H16A . . 109.1 ?
C15 C16 H16A . . 109.1 ?
C17 C16 H16B . . 109.1 ?
C15 C16 H16B . . 109.1 ?
H16A C16 H16B . . 107.9 ?
C16 C17 C18 . . 113.7(2) ?
C16 C17 H17A . . 108.8 ?
C18 C17 H17A . . 108.8 ?
C16 C17 H17B . . 108.8 ?
C18 C17 H17B . . 108.8 ?
H17A C17 H17B . . 107.7 ?
C17 C18 H18A . . 109.5 ?
C17 C18 H18B . . 109.5 ?
H18A C18 H18B . . 109.5 ?
C17 C18 H18C . . 109.5 ?
H18A C18 H18C . . 109.5 ?
H18B C18 H18C . . 109.5 ?
N2 C19 C1 . . 123.79(16) ?
N2 C19 S3 . . 115.94(13) ?
C1 C19 S3 . . 120.26(13) ?
N2 C20 C21 . . 115.87(15) ?
N2 C20 C26 . . 113.67(15) ?
C21 C20 C26 . . 130.44(16) ?
C20 C21 C22 . . 137.32(16) ?
C20 C21 S3 . . 108.13(12) ?
C22 C21 S3 . . 114.51(13) ?
C23B C22 C21 . . 127.0(12) ?
C23A C22 C21 . . 120.7(4) ?
C23B C22 S4B . . 109.0(13) ?
C21 C22 S4B . . 123.4(6) ?
C23A C22 S4A . . 111.9(4) ?
C21 C22 S4A . . 127.30(14) ?
C25 C24 S4B . . 119.2(7) ?
C25 C24 C23A . . 112.4(4) ?
C25 C24 H24 . . 123.8 ?
C23A C24 H24 . . 123.8 ?
C24 C25 S4A . . 114.17(16) ?
C24 C25 C23B . . 102.8(8) ?
C24 C25 H25 . . 122.9 ?
S4A C25 H25 . . 122.9 ?
O3 C26 O4 . . 123.11(17) ?
O3 C26 C20 . . 123.23(16) ?
O4 C26 C20 . . 113.66(15) ?
O4 C27 C28 . . 108.84(15) ?
O4 C27 H27A . . 109.9 ?
C28 C27 H27A . . 109.9 ?
O4 C27 H27B . . 109.9 ?
C28 C27 H27B . . 109.9 ?
H27A C27 H27B . . 108.3 ?
C27 C28 C29 . . 110.24(15) ?
C27 C28 H28A . . 109.6 ?
C29 C28 H28A . . 109.6 ?
C27 C28 H28B . . 109.6 ?
C29 C28 H28B . . 109.6 ?
H28A C28 H28B . . 108.1 ?
C30 C29 C28 . . 112.98(16) ?
C30 C29 H29A . . 109.0 ?
C28 C29 H29A . . 109.0 ?
C30 C29 H29B . . 109.0 ?
C28 C29 H29B . . 109.0 ?
H29A C29 H29B . . 107.8 ?
C29 C30 C31 . . 113.00(16) ?
C29 C30 H30A . . 109.0 ?
C31 C30 H30A . . 109.0 ?
C29 C30 H30B . . 109.0 ?
C31 C30 H30B . . 109.0 ?
H30A C30 H30B . . 107.8 ?
C32 C31 C30 . . 113.23(16) ?
C32 C31 H31A . . 108.9 ?
C30 C31 H31A . . 108.9 ?
C32 C31 H31B . . 108.9 ?
C30 C31 H31B . . 108.9 ?
H31A C31 H31B . . 107.7 ?
C33 C32 C31 . . 113.20(16) ?
C33 C32 H32A . . 108.9 ?
C31 C32 H32A . . 108.9 ?
C33 C32 H32B . . 108.9 ?
C31 C32 H32B . . 108.9 ?
H32A C32 H32B . . 107.8 ?
C32 C33 C34 . . 113.77(16) ?
C32 C33 H33A . . 108.8 ?
C34 C33 H33A . . 108.8 ?
C32 C33 H33B . . 108.8 ?
C34 C33 H33B . . 108.8 ?
H33A C33 H33B . . 107.7 ?
C35 C34 C33 . . 113.00(16) ?
C35 C34 H34A . . 109.0 ?
C33 C34 H34A . . 109.0 ?
C35 C34 H34B . . 109.0 ?
C33 C34 H34B . . 109.0 ?
H34A C34 H34B . . 107.8 ?
C34 C35 C36 . . 114.01(17) ?
C34 C35 H35A . . 108.7 ?
C36 C35 H35A . . 108.7 ?
C34 C35 H35B . . 108.7 ?
C36 C35 H35B . . 108.7 ?
H35A C35 H35B . . 107.6 ?
C35 C36 H36A . . 109.5 ?
C35 C36 H36B . . 109.5 ?
H36A C36 H36B . . 109.5 ?
C35 C36 H36C . . 109.5 ?
H36A C36 H36C . . 109.5 ?
H36B C36 H36C . . 109.5 ?
N3 C37 C37 . 2_656 123.5(2) ?
N3 C37 S5 . . 115.71(12) ?
C37 C37 S5 2_656 . 120.81(17) ?
N3 C38 C39 . . 115.72(15) ?
N3 C38 C44 . . 113.84(15) ?
C39 C38 C44 . . 130.44(15) ?
C38 C39 C40 . . 137.30(16) ?
C38 C39 S5 . . 108.08(12) ?
C40 C39 S5 . . 114.61(13) ?
C41B C40 C39 . . 127.5(9) ?
C41A C40 C39 . . 120.6(3) ?
C41B C40 S6B . . 107.1(10) ?
C39 C40 S6B . . 123.3(5) ?
C41A C40 S6A . . 111.5(3) ?
C39 C40 S6A . . 127.82(14) ?
C43 C42 S6B . . 116.9(6) ?
C43 C42 C41A . . 114.0(4) ?
C43 C42 H42 . . 123.0 ?
C41A C42 H42 . . 123.0 ?
C42 C43 S6A . . 114.38(16) ?
C42 C43 C41B . . 102.7(7) ?
C42 C43 H43 . . 122.8 ?
S6A C43 H43 . . 122.8 ?
O5 C44 O6 . . 123.62(16) ?
O5 C44 C38 . . 123.29(16) ?
O6 C44 C38 . . 113.09(15) ?
O6 C45 C46 . . 108.28(14) ?
O6 C45 H45A . . 110.0 ?
C46 C45 H45A . . 110.0 ?
O6 C45 H45B . . 110.0 ?
C46 C45 H45B . . 110.0 ?
H45A C45 H45B . . 108.4 ?
C45 C46 C47 . . 110.88(15) ?
C45 C46 H46A . . 109.5 ?
C47 C46 H46A . . 109.5 ?
C45 C46 H46B . . 109.5 ?
C47 C46 H46B . . 109.5 ?
H46A C46 H46B . . 108.1 ?
C46 C47 C48 . . 112.80(15) ?
C46 C47 H47A . . 109.0 ?
C48 C47 H47A . . 109.0 ?
C46 C47 H47B . . 109.0 ?
C48 C47 H47B . . 109.0 ?
H47A C47 H47B . . 107.8 ?
C49 C48 C47 . . 113.00(15) ?
C49 C48 H48A . . 109.0 ?
C47 C48 H48A . . 109.0 ?
C49 C48 H48B . . 109.0 ?
C47 C48 H48B . . 109.0 ?
H48A C48 H48B . . 107.8 ?
C48 C49 C50 . . 113.40(15) ?
C48 C49 H49A . . 108.9 ?
C50 C49 H49A . . 108.9 ?
C48 C49 H49B . . 108.9 ?
C50 C49 H49B . . 108.9 ?
H49A C49 H49B . . 107.7 ?
C51 C50 C49 . . 113.24(15) ?
C51 C50 H50A . . 108.9 ?
C49 C50 H50A . . 108.9 ?
C51 C50 H50B . . 108.9 ?
C49 C50 H50B . . 108.9 ?
H50A C50 H50B . . 107.7 ?
C50 C51 C52 . . 113.45(15) ?
C50 C51 H51A . . 108.9 ?
C52 C51 H51A . . 108.9 ?
C50 C51 H51B . . 108.9 ?
C52 C51 H51B . . 108.9 ?
H51A C51 H51B . . 107.7 ?
C53 C52 C51 . . 113.12(16) ?
C53 C52 H52A . . 109.0 ?
C51 C52 H52A . . 109.0 ?
C53 C52 H52B . . 109.0 ?
C51 C52 H52B . . 109.0 ?
H52A C52 H52B . . 107.8 ?
C52 C53 C54 . . 112.82(18) ?
C52 C53 H53A . . 109.0 ?
C54 C53 H53A . . 109.0 ?
C52 C53 H53B . . 109.0 ?
C54 C53 H53B . . 109.0 ?
H53A C53 H53B . . 107.8 ?
C53 C54 H54A . . 109.5 ?
C53 C54 H54B . . 109.5 ?
H54A C54 H54B . . 109.5 ?
C53 C54 H54C . . 109.5 ?
H54A C54 H54C . . 109.5 ?
H54B C54 H54C . . 109.5 ?
C1 N1 C2 . . 110.41(15) ?
C19 N2 C20 . . 110.46(15) ?
C37 N3 C38 . . 110.57(15) ?
C8 O2 C9 . . 115.39(14) ?
C26 O4 C27 . . 114.70(14) ?
C44 O6 C45 . . 115.48(14) ?
C1 S1 C3 . . 89.63(8) ?
C7 S2 C4 . . 92.53(11) ?
C19 S3 C21 . . 89.57(8) ?
C37 S5 C39 . . 89.92(8) ?

loop_
_geom_bond_atom_site_label_1
_geom_bond_atom_site_label_2
_geom_bond_site_symmetry_2
_geom_bond_distance
_geom_bond_publ_flag
S4A C25 . 1.675(2) ?
S4A C22 . 1.7276(19) ?
C23A C22 . 1.410(10) ?
C23A C24 . 1.491(9) ?
C23A H23A . 0.95 ?
S6A C43 . 1.672(2) ?
S6A C40 . 1.728(2) ?
C41A C40 . 1.457(9) ?
C41A C42 . 1.475(8) ?
C41A H41A . 0.95 ?
S4B C24 . 1.367(18) ?
S4B C22 . 1.607(17) ?
C23B C22 . 1.39(2) ?
C23B C25 . 1.72(3) ?
C23B H23B . 0.95 ?
S6B C42 . 1.374(15) ?
S6B C40 . 1.552(15) ?
C41B C40 . 1.42(2) ?
C41B C43 . 1.71(2) ?
C41B H41B . 0.95 ?
C1 N1 . 1.306(2) ?
C1 C19 . 1.465(2) ?
C1 S1 . 1.7239(19) ?
C2 N1 . 1.381(2) ?
C2 C3 . 1.384(2) ?
C2 C8 . 1.489(2) ?
C3 C4 . 1.462(2) ?
C3 S1 . 1.7306(18) ?
C4 C5 . 1.402(3) ?
C4 S2 . 1.727(2) ?
C5 C6 . 1.401(3) ?
C5 H5 . 0.95 ?
C6 C7 . 1.354(3) ?
C6 H6 . 0.95 ?
C7 S2 . 1.701(2) ?
C7 H7 . 0.95 ?
C8 O1 . 1.199(2) ?
C8 O2 . 1.339(2) ?
C9 O2 . 1.455(2) ?
C9 C10 . 1.512(3) ?
C9 H9A . 0.99 ?
C9 H9B . 0.99 ?
C10 C11 . 1.531(2) ?
C10 H10A . 0.99 ?
C10 H10B . 0.99 ?
C11 C12 . 1.529(2) ?
C11 H11A . 0.99 ?
C11 H11B . 0.99 ?
C12 C13 . 1.531(3) ?
C12 H12A . 0.99 ?
C12 H12B . 0.99 ?
C13 C14 . 1.530(3) ?
C13 H13A . 0.99 ?
C13 H13B . 0.99 ?
C14 C15 . 1.532(3) ?
C14 H14A . 0.99 ?
C14 H14B . 0.99 ?
C15 C16 . 1.524(3) ?
C15 H15A . 0.99 ?
C15 H15B . 0.99 ?
C16 C17 . 1.524(3) ?
C16 H16A . 0.99 ?
C16 H16B . 0.99 ?
C17 C18 . 1.525(3) ?
C17 H17A . 0.99 ?
C17 H17B . 0.99 ?
C18 H18A . 0.98 ?
C18 H18B . 0.98 ?
C18 H18C . 0.98 ?
C19 N2 . 1.292(2) ?
C19 S3 . 1.7258(18) ?
C20 N2 . 1.384(2) ?
C20 C21 . 1.390(2) ?
C20 C26 . 1.491(2) ?
C21 C22 . 1.461(2) ?
C21 S3 . 1.7409(17) ?
C24 C25 . 1.346(3) ?
C24 H24 . 0.95 ?
C25 H25 . 0.95 ?
C26 O3 . 1.201(2) ?
C26 O4 . 1.340(2) ?
C27 O4 . 1.460(2) ?
C27 C28 . 1.512(2) ?
C27 H27A . 0.99 ?
C27 H27B . 0.99 ?
C28 C29 . 1.533(2) ?
C28 H28A . 0.99 ?
C28 H28B . 0.99 ?
C29 C30 . 1.532(2) ?
C29 H29A . 0.99 ?
C29 H29B . 0.99 ?
C30 C31 . 1.532(2) ?
C30 H30A . 0.99 ?
C30 H30B . 0.99 ?
C31 C32 . 1.528(2) ?
C31 H31A . 0.99 ?
C31 H31B . 0.99 ?
C32 C33 . 1.526(3) ?
C32 H32A . 0.99 ?
C32 H32B . 0.99 ?
C33 C34 . 1.527(2) ?
C33 H33A . 0.99 ?
C33 H33B . 0.99 ?
C34 C35 . 1.527(3) ?
C34 H34A . 0.99 ?
C34 H34B . 0.99 ?
C35 C36 . 1.529(3) ?
C35 H35A . 0.99 ?
C35 H35B . 0.99 ?
C36 H36A . 0.98 ?
C36 H36B . 0.98 ?
C36 H36C . 0.98 ?
C37 N3 . 1.300(2) ?
C37 C37 2_656 1.461(3) ?
C37 S5 . 1.7199(18) ?
C38 N3 . 1.380(2) ?
C38 C39 . 1.396(2) ?
C38 C44 . 1.493(2) ?
C39 C40 . 1.462(2) ?
C39 S5 . 1.7379(17) ?
C42 C43 . 1.342(3) ?
C42 H42 . 0.95 ?
C43 H43 . 0.95 ?
C44 O5 . 1.195(2) ?
C44 O6 . 1.334(2) ?
C45 O6 . 1.455(2) ?
C45 C46 . 1.513(2) ?
C45 H45A . 0.99 ?
C45 H45B . 0.99 ?
C46 C47 . 1.528(2) ?
C46 H46A . 0.99 ?
C46 H46B . 0.99 ?
C47 C48 . 1.531(2) ?
C47 H47A . 0.99 ?
C47 H47B . 0.99 ?
C48 C49 . 1.525(2) ?
C48 H48A . 0.99 ?
C48 H48B . 0.99 ?
C49 C50 . 1.529(2) ?
C49 H49A . 0.99 ?
C49 H49B . 0.99 ?
C50 C51 . 1.524(2) ?
C50 H50A . 0.99 ?
C50 H50B . 0.99 ?
C51 C52 . 1.526(2) ?
C51 H51A . 0.99 ?
C51 H51B . 0.99 ?
C52 C53 . 1.521(3) ?
C52 H52A . 0.99 ?
C52 H52B . 0.99 ?
C53 C54 . 1.526(3) ?
C53 H53A . 0.99 ?
C53 H53B . 0.99 ?
C54 H54A . 0.98 ?
C54 H54B . 0.98 ?
C54 H54C . 0.98 ?
